data_4126663
loop_
_publ_author_name
'Hashimoto, Satoshi'
'Katoh, Shun-Ichiro'
'Kato, Takehiro'
'Urabe, Daisuke'
'Inoue, Masayuki'

_publ_section_title
;
 Total Synthesis of Resiniferatoxin Enabled by Radical-Mediated
 Three-Component Coupling and 7-endo Cyclization.
;
_journal_name_full 'Journal of the American Chemical Society'
_journal_paper_doi 10.1021/jacs.7b10177
_journal_year 2017
_chemical_absolute_configuration 'CHOOSE rm ad rmad syn or unk'
_chemical_formula_moiety 'C19 H28 O5'
_chemical_formula_sum 'C19 H28 O5'
_chemical_formula_weight 336.43
_space_group_crystal_system orthorhombic
_space_group_IT_number 18
_space_group_name_Hall 'P 2 2ab'
_space_group_name_H-M_alt 'P 21 21 2'
_symmetry_space_group_name_Hall 'P 2 2ab'
_symmetry_space_group_name_H-M 'P 21 21 2'
_atom_sites_solution_hydrogens geom
_atom_sites_solution_primary direct
_atom_sites_solution_secondary difmap
_cell_angle_alpha 90.0000
_cell_angle_beta 90.0000
_cell_angle_gamma 90.0000
_cell_formula_units_Z 8
_cell_length_a 15.26950(18)
_cell_length_b 19.6342(2)
_cell_length_c 12.68390(14)
_cell_measurement_reflns_used 14539
_cell_measurement_temperature 100
_cell_measurement_theta_max 76.42
_cell_measurement_theta_min 3.64
_cell_volume 3802.69(7)
_computing_cell_refinement 'CrysAlisPro 1.171.39.31a (Rigaku OD, 2017)'
_computing_data_collection 'CrysAlisPro 1.171.39.31a (Rigaku OD, 2017)'
_computing_data_reduction 'CrysAlisPro 1.171.39.31a (Rigaku OD, 2017)'
_computing_molecular_graphics 'CrystalStructure 5.0rc6'
_computing_publication_material 'CrystalStructure 5.0rc6 (Rigaku, 2017)'
_computing_structure_refinement 'SHELXL Version 2016/6 (Sheldrick, 2008)'
_computing_structure_solution 'SHELXT Version 2014/5 (Sheldrick, 2014)'
_diffrn_ambient_temperature 100
_diffrn_detector_area_resol_mean 10.000
_diffrn_measured_fraction_theta_full 1.000
_diffrn_measured_fraction_theta_max 0.994
_diffrn_measurement_device_type 'Rigaku XtaLAB Synergy'
_diffrn_measurement_method \w
_diffrn_radiation_type 'Cu K\a'
_diffrn_radiation_wavelength 1.54184
_diffrn_reflns_av_R_equivalents 0.0484
_diffrn_reflns_Laue_measured_fraction_full 1.000
_diffrn_reflns_Laue_measured_fraction_max 0.994
_diffrn_reflns_limit_h_max 19
_diffrn_reflns_limit_h_min -18
_diffrn_reflns_limit_k_max 24
_diffrn_reflns_limit_k_min -21
_diffrn_reflns_limit_l_max 15
_diffrn_reflns_limit_l_min -14
_diffrn_reflns_number 27278
_diffrn_reflns_point_group_measured_fraction_full 1.000
_diffrn_reflns_point_group_measured_fraction_max 0.988
_diffrn_reflns_theta_full 67.684
_diffrn_reflns_theta_max 76.641
_diffrn_reflns_theta_min 3.485
_diffrn_standards_number 0
_exptl_absorpt_coefficient_mu 0.685
_exptl_absorpt_correction_T_max 0.984
_exptl_absorpt_correction_T_min 0.514
_exptl_absorpt_correction_type multi-scan
_exptl_absorpt_process_details
;
CrysAlisPro 1.171.39.31a (Rigaku Oxford Diffraction, 2017)
Empirical absorption correction using spherical harmonics,
 implemented in SCALE3 ABSPACK scaling algorithm.
;
_exptl_crystal_colour colourless
_exptl_crystal_density_diffrn 1.175
_exptl_crystal_density_method 'not measured'
_exptl_crystal_description plate
_exptl_crystal_F_000 1456.00
_exptl_crystal_size_max 0.431
_exptl_crystal_size_mid 0.212
_exptl_crystal_size_min 0.024
_refine_diff_density_max 0.21
_refine_diff_density_min -0.18
_refine_ls_abs_structure_details
;
 Flack x determined using 3115 quotients [(I+)-(I-)]/[(I+)+(I-)]
 (Parsons, Flack and Wagner, Acta Cryst. B69 (2013) 249-259).
;
_refine_ls_abs_structure_Flack -0.07(7)
_refine_ls_extinction_method none
_refine_ls_goodness_of_fit_ref 1.056
_refine_ls_hydrogen_treatment constr
_refine_ls_number_parameters 447
_refine_ls_number_reflns 7907
_refine_ls_number_restraints 0
_refine_ls_R_factor_all 0.0396
_refine_ls_R_factor_gt 0.0367
_refine_ls_shift/su_max 0.000
_refine_ls_structure_factor_coef Fsqd
_refine_ls_weighting_details 'w = 1/[\s^2^(Fo^2^)+(0.0508P)^2^+0.4080P] where P=(Fo^2^+2Fc^2^)/3'
_refine_ls_weighting_scheme calc
_refine_ls_wR_factor_gt 0.0941
_refine_ls_wR_factor_ref 0.0980
_reflns_Friedel_coverage 0.786
_reflns_Friedel_fraction_full 0.999
_reflns_Friedel_fraction_max 0.980
_reflns_number_gt 7386
_reflns_number_total 7907
_reflns_threshold_expression F^2^>2.0\s(F^2^)
_cod_data_source_file ja7b10177_si_003.cif
_cod_data_source_block xcalibur
_cod_database_code 4126663

loop_
_space_group_symop_id
_space_group_symop_operation_xyz
1 +X,+Y,+Z
2 -X,-Y,+Z
3 1/2+X,1/2-Y,-Z
4 1/2-X,1/2+Y,-Z

loop_
_atom_site_label
_atom_site_type_symbol
_atom_site_fract_x
_atom_site_fract_y
_atom_site_fract_z
_atom_site_U_iso_or_equiv
_atom_site_adp_type
_atom_site_occupancy
_atom_site_site_symmetry_order
_atom_site_calc_flag
_atom_site_refinement_flags_posn
_atom_site_refinement_flags_adp
O3 O 0.42469(9) 0.41183(7) 0.28396(11) 0.0220(3) Uani 1 1 d . .
H3 H 0.478194 0.405081 0.272644 0.033 Uiso 1 1 calc R U
O8 O 0.09763(9) 0.08865(7) 0.76625(11) 0.0226(3) Uani 1 1 d . .
H8 H 0.131417 0.108765 0.724274 0.034 Uiso 1 1 calc R U
O7 O 0.29245(10) 0.25404(7) 1.00769(11) 0.0222(3) Uani 1 1 d . .
H7 H 0.309115 0.276757 1.060098 0.033 Uiso 1 1 calc R U
O6 O 0.39624(10) 0.36364(7) 1.00908(12) 0.0250(3) Uani 1 1 d . .
H6 H 0.377612 0.399754 1.036607 0.038 Uiso 1 1 calc R U
O9 O 0.14848(10) -0.01563(7) 0.89411(12) 0.0255(3) Uani 1 1 d . .
H9A H 0.127176 -0.015514 0.833054 0.038 Uiso 1 1 calc R U
O1 O 0.12881(10) 0.12971(7) 0.48953(12) 0.0259(3) Uani 1 1 d . .
H1 H 0.138575 0.092924 0.521230 0.039 Uiso 1 1 calc R U
O5 O 0.30647(10) 0.32208(7) 0.20786(11) 0.0217(3) Uani 1 1 d . .
H5 H 0.346258 0.351600 0.206107 0.033 Uiso 1 1 calc R U
O2 O 0.23689(9) 0.22865(7) 0.50571(11) 0.0218(3) Uani 1 1 d . .
H2 H 0.188612 0.215492 0.530062 0.033 Uiso 1 1 calc R U
O10 O 0.22771(11) 0.16442(8) 0.70974(11) 0.0271(3) Uani 1 1 d . .
H10 H 0.258530 0.187553 0.668184 0.041 Uiso 1 1 calc R U
O4 O 0.36543(11) 0.50598(7) 0.41700(12) 0.0278(3) Uani 1 1 d . .
H4 H 0.387230 0.509517 0.356450 0.042 Uiso 1 1 calc R U
C11 C 0.40237(13) 0.38768(9) 0.38869(15) 0.0199(4) Uani 1 1 d . .
H11 H 0.455701 0.389315 0.434389 0.024 Uiso 1 1 calc R U
C9 C 0.36543(12) 0.31517(9) 0.38892(14) 0.0184(4) Uani 1 1 d . .
H9 H 0.343172 0.307435 0.462096 0.022 Uiso 1 1 calc R U
C10 C 0.28464(13) 0.30708(9) 0.31595(15) 0.0186(4) Uani 1 1 d . .
C30 C 0.12167(13) 0.10554(9) 0.87393(15) 0.0207(4) Uani 1 1 d . .
H30 H 0.067256 0.105263 0.917800 0.025 Uiso 1 1 calc R U
C28 C 0.16382(13) 0.17626(9) 0.88290(15) 0.0193(4) Uani 1 1 d . .
H28 H 0.181205 0.181378 0.958497 0.023 Uiso 1 1 calc R U
C29 C 0.24981(14) 0.18220(10) 0.81841(15) 0.0218(4) Uani 1 1 d . .
C14 C 0.21230(13) 0.35651(10) 0.35484(16) 0.0212(4) Uani 1 1 d . .
H14 H 0.191143 0.340310 0.425112 0.025 Uiso 1 1 calc R U
C16 C 0.32293(16) 0.43025(10) 0.55158(17) 0.0269(4) Uani 1 1 d . .
C3 C 0.25903(13) 0.23062(10) 0.31103(15) 0.0211(4) Uani 1 1 d . .
H3A H 0.305339 0.209072 0.266369 0.025 Uiso 1 1 calc R U
C6 C 0.34813(14) 0.15441(10) 0.43352(17) 0.0246(4) Uani 1 1 d . .
H6A H 0.343570 0.125183 0.496890 0.030 Uiso 1 1 calc R U
H6B H 0.360413 0.124225 0.372777 0.030 Uiso 1 1 calc R U
C2 C 0.25927(14) 0.18838(10) 0.41542(15) 0.0215(4) Uani 1 1 d . .
C25 C 0.18672(15) 0.33506(10) 0.93535(17) 0.0263(4) Uani 1 1 d . .
H25A H 0.189248 0.362426 1.000826 0.032 Uiso 1 1 calc R U
H25B H 0.179916 0.367284 0.875880 0.032 Uiso 1 1 calc R U
C33 C 0.31525(13) 0.12873(10) 0.86051(16) 0.0222(4) Uani 1 1 d . .
H33 H 0.331447 0.141303 0.934381 0.027 Uiso 1 1 calc R U
C31 C 0.18429(14) 0.05081(10) 0.91752(16) 0.0218(4) Uani 1 1 d . .
C12 C 0.33342(13) 0.43724(9) 0.43231(16) 0.0217(4) Uani 1 1 d . .
C35 C 0.18820(15) 0.05297(10) 1.03775(16) 0.0260(4) Uani 1 1 d . .
C21 C 0.27495(14) 0.29861(9) 0.92240(16) 0.0223(4) Uani 1 1 d . .
C20 C 0.35170(15) 0.35192(10) 0.91241(16) 0.0253(4) Uani 1 1 d . .
H20 H 0.327196 0.396053 0.886371 0.030 Uiso 1 1 calc R U
C27 C 0.09604(14) 0.23345(10) 0.86135(16) 0.0236(4) Uani 1 1 d . .
H27A H 0.104515 0.251309 0.789074 0.028 Uiso 1 1 calc R U
H27B H 0.036137 0.214380 0.865943 0.028 Uiso 1 1 calc R U
C13 C 0.24943(13) 0.42910(10) 0.36819(16) 0.0223(4) Uani 1 1 d . .
H13A H 0.260171 0.448022 0.297008 0.027 Uiso 1 1 calc R U
H13B H 0.203584 0.457502 0.401553 0.027 Uiso 1 1 calc R U
C15 C 0.48230(15) 0.19301(12) 0.52604(19) 0.0316(5) Uani 1 1 d . .
H15A H 0.530060 0.223546 0.534320 0.038 Uiso 1 1 calc R U
H15B H 0.475017 0.156158 0.573780 0.038 Uiso 1 1 calc R U
C4 C 0.17398(15) 0.21181(11) 0.25823(17) 0.0272(4) Uani 1 1 d . .
H4A H 0.151253 0.234248 0.197781 0.033 Uiso 1 1 calc R U
C26 C 0.10556(15) 0.29114(10) 0.94004(17) 0.0251(4) Uani 1 1 d . .
C8 C 0.43746(13) 0.26070(10) 0.37157(16) 0.0221(4) Uani 1 1 d . .
H8A H 0.434351 0.243545 0.298269 0.027 Uiso 1 1 calc R U
H8B H 0.495829 0.281572 0.382078 0.027 Uiso 1 1 calc R U
C1 C 0.18428(14) 0.13434(10) 0.39931(17) 0.0246(4) Uani 1 1 d . .
H1A H 0.210173 0.088743 0.383106 0.030 Uiso 1 1 calc R U
C32 C 0.27255(13) 0.05747(10) 0.86208(16) 0.0228(4) Uani 1 1 d . .
H32A H 0.265113 0.042289 0.788195 0.027 Uiso 1 1 calc R U
H32B H 0.314001 0.025566 0.896191 0.027 Uiso 1 1 calc R U
C23 C 0.37071(16) 0.27311(12) 0.77548(17) 0.0308(5) Uani 1 1 d . .
H23 H 0.397009 0.250040 0.717760 0.037 Uiso 1 1 calc R U
C22 C 0.27993(14) 0.25790(10) 0.81691(15) 0.0228(4) Uani 1 1 d . .
H22 H 0.238835 0.281593 0.767690 0.027 Uiso 1 1 calc R U
C24 C 0.40903(17) 0.32248(12) 0.82945(18) 0.0330(5) Uani 1 1 d . .
H24 H 0.467164 0.337536 0.816503 0.040 Uiso 1 1 calc R U
C19 C 0.13288(14) 0.36268(12) 0.28078(18) 0.0291(4) Uani 1 1 d . .
H19A H 0.153239 0.370628 0.208542 0.044 Uiso 1 1 calc R U
H19B H 0.096106 0.400893 0.303376 0.044 Uiso 1 1 calc R U
H19C H 0.098723 0.320456 0.283241 0.044 Uiso 1 1 calc R U
C7 C 0.42586(14) 0.20180(10) 0.44794(17) 0.0236(4) Uani 1 1 d . .
C36 C 0.10338(17) 0.04370(12) 1.09410(18) 0.0322(5) Uani 1 1 d . .
H36A H 0.066268 0.083740 1.082630 0.048 Uiso 1 1 calc R U
H36B H 0.114426 0.038192 1.169732 0.048 Uiso 1 1 calc R U
H36C H 0.073678 0.003067 1.066989 0.048 Uiso 1 1 calc R U
C5 C 0.13465(16) 0.16015(11) 0.30626(17) 0.0294(5) Uani 1 1 d . .
H5A H 0.080387 0.141499 0.283681 0.035 Uiso 1 1 calc R U
C17 C 0.24694(19) 0.41721(14) 0.59814(19) 0.0395(6) Uani 1 1 d . .
H17A H 0.243368 0.415806 0.672885 0.047 Uiso 1 1 calc R U
H17B H 0.196110 0.409269 0.556738 0.047 Uiso 1 1 calc R U
C34 C 0.04340(16) 0.30278(12) 1.0105(2) 0.0363(5) Uani 1 1 d . .
H34A H 0.049391 0.339249 1.059153 0.044 Uiso 1 1 calc R U
H34B H -0.007215 0.274675 1.012318 0.044 Uiso 1 1 calc R U
C38 C 0.39992(15) 0.12078(12) 0.79592(19) 0.0311(5) Uani 1 1 d . .
H38A H 0.385136 0.113963 0.721480 0.047 Uiso 1 1 calc R U
H38B H 0.432895 0.081365 0.821815 0.047 Uiso 1 1 calc R U
H38C H 0.435663 0.161964 0.803322 0.047 Uiso 1 1 calc R U
C37 C 0.26245(18) 0.05971(15) 1.0915(2) 0.0400(6) Uani 1 1 d . .
H37A H 0.261707 0.058636 1.166343 0.048 Uiso 1 1 calc R U
H37B H 0.316254 0.065600 1.054983 0.048 Uiso 1 1 calc R U
C18 C 0.40288(19) 0.44274(15) 0.61634(19) 0.0404(6) Uani 1 1 d . .
H18A H 0.446646 0.407587 0.601049 0.061 Uiso 1 1 calc R U
H18B H 0.387521 0.441185 0.691315 0.061 Uiso 1 1 calc R U
H18C H 0.427011 0.487642 0.599189 0.061 Uiso 1 1 calc R U

loop_
_atom_site_aniso_label
_atom_site_aniso_U_11
_atom_site_aniso_U_22
_atom_site_aniso_U_33
_atom_site_aniso_U_23
_atom_site_aniso_U_13
_atom_site_aniso_U_12
O3 0.0195(6) 0.0226(6) 0.0239(7) 0.0029(5) 0.0032(5) -0.0014(5)
O8 0.0238(7) 0.0220(7) 0.0221(7) 0.0006(5) -0.0036(6) -0.0042(5)
O7 0.0292(7) 0.0196(6) 0.0178(6) -0.0017(5) 0.0005(5) -0.0043(5)
O6 0.0291(7) 0.0199(6) 0.0260(7) -0.0046(5) 0.0011(6) -0.0031(5)
O9 0.0317(8) 0.0177(6) 0.0270(7) 0.0011(5) -0.0035(6) -0.0050(6)
O1 0.0278(7) 0.0209(6) 0.0289(7) 0.0048(6) 0.0020(6) -0.0024(5)
O5 0.0248(7) 0.0226(6) 0.0177(6) 0.0011(5) 0.0008(5) -0.0041(5)
O2 0.0244(7) 0.0207(6) 0.0202(6) -0.0001(5) 0.0011(5) -0.0030(5)
O10 0.0337(8) 0.0291(7) 0.0184(7) -0.0008(6) -0.0004(6) -0.0103(6)
O4 0.0398(9) 0.0163(6) 0.0274(7) -0.0018(5) 0.0082(7) -0.0052(6)
C11 0.0207(9) 0.0187(8) 0.0202(9) -0.0008(7) 0.0006(7) -0.0012(7)
C9 0.0188(9) 0.0180(8) 0.0185(8) -0.0001(6) 0.0003(7) -0.0008(7)
C10 0.0190(9) 0.0198(8) 0.0169(8) 0.0023(6) 0.0000(7) -0.0025(7)
C30 0.0203(9) 0.0213(8) 0.0204(9) 0.0002(7) -0.0023(7) -0.0017(7)
C28 0.0198(9) 0.0172(8) 0.0208(9) -0.0001(7) -0.0006(7) -0.0018(7)
C29 0.0241(10) 0.0236(9) 0.0179(9) -0.0021(7) -0.0007(7) -0.0054(8)
C14 0.0187(9) 0.0220(9) 0.0228(9) 0.0039(7) 0.0004(7) 0.0003(7)
C16 0.0382(12) 0.0187(9) 0.0238(10) -0.0020(7) 0.0030(9) -0.0011(8)
C3 0.0241(10) 0.0191(8) 0.0200(9) 0.0003(7) -0.0010(7) -0.0022(7)
C6 0.0275(10) 0.0182(8) 0.0282(10) 0.0024(7) -0.0001(8) 0.0005(7)
C2 0.0250(10) 0.0193(8) 0.0202(9) 0.0000(7) 0.0000(7) -0.0028(7)
C25 0.0308(11) 0.0204(9) 0.0276(10) 0.0000(7) 0.0007(8) 0.0005(8)
C33 0.0192(9) 0.0237(9) 0.0238(9) -0.0044(7) 0.0018(7) -0.0026(7)
C31 0.0242(9) 0.0178(8) 0.0234(9) -0.0002(7) -0.0023(7) -0.0031(7)
C12 0.0266(10) 0.0149(8) 0.0237(9) -0.0010(7) 0.0042(8) -0.0025(7)
C35 0.0322(11) 0.0207(8) 0.0251(10) 0.0029(7) -0.0006(8) 0.0005(8)
C21 0.0272(10) 0.0186(8) 0.0212(9) 0.0004(7) 0.0003(8) -0.0059(8)
C20 0.0310(11) 0.0223(9) 0.0226(9) -0.0016(7) 0.0021(8) -0.0082(8)
C27 0.0224(10) 0.0214(9) 0.0269(9) 0.0022(7) -0.0034(8) -0.0007(7)
C13 0.0223(9) 0.0197(9) 0.0250(9) 0.0019(7) 0.0039(8) 0.0038(7)
C15 0.0274(11) 0.0323(11) 0.0350(11) 0.0072(9) -0.0009(9) 0.0015(9)
C4 0.0312(11) 0.0268(10) 0.0237(9) 0.0006(8) -0.0047(8) -0.0066(8)
C26 0.0269(10) 0.0211(9) 0.0274(9) 0.0013(8) -0.0031(8) 0.0029(8)
C8 0.0194(9) 0.0219(9) 0.0250(9) -0.0001(7) 0.0015(7) 0.0023(7)
C1 0.0272(10) 0.0195(8) 0.0271(10) 0.0016(7) -0.0017(8) -0.0051(8)
C32 0.0231(10) 0.0197(8) 0.0257(9) -0.0012(7) -0.0028(8) -0.0004(7)
C23 0.0365(12) 0.0305(10) 0.0254(10) -0.0041(8) 0.0089(9) -0.0122(9)
C22 0.0279(10) 0.0217(9) 0.0190(9) 0.0000(7) 0.0008(7) -0.0070(7)
C24 0.0374(13) 0.0339(11) 0.0276(10) -0.0051(9) 0.0083(9) -0.0166(10)
C19 0.0218(10) 0.0334(10) 0.0320(11) 0.0068(9) -0.0018(8) 0.0022(8)
C7 0.0211(9) 0.0211(9) 0.0287(10) -0.0003(7) 0.0015(8) 0.0039(7)
C36 0.0375(12) 0.0334(11) 0.0257(10) -0.0014(8) 0.0034(9) 0.0010(10)
C5 0.0305(11) 0.0295(10) 0.0281(10) 0.0021(8) -0.0067(9) -0.0097(9)
C17 0.0454(14) 0.0477(13) 0.0253(11) -0.0048(10) 0.0106(10) -0.0064(11)
C34 0.0315(12) 0.0325(11) 0.0448(13) -0.0048(10) 0.0022(10) -0.0001(9)
C38 0.0243(10) 0.0326(10) 0.0364(11) -0.0089(9) 0.0083(9) -0.0036(9)
C37 0.0355(13) 0.0577(15) 0.0267(11) 0.0069(11) -0.0060(9) -0.0001(11)
C18 0.0445(14) 0.0504(14) 0.0262(11) 0.0004(10) -0.0012(10) -0.0065(11)

loop_
_atom_type_symbol
_atom_type_description
_atom_type_scat_dispersion_real
_atom_type_scat_dispersion_imag
_atom_type_scat_source
_atom_type_scat_dispersion_source
C C 0.0180 0.0090 'International Tables Vol.C Table 6.1.1.4.' 'International Tables Vol.C Table 4.2.6.8.'
H H 0.0000 0.0000 'International Tables Vol.C Table 6.1.1.4.' 'International Tables Vol.C Table 4.2.6.8.'
O O 0.0490 0.0320 'International Tables Vol.C Table 6.1.1.4.' 'International Tables Vol.C Table 4.2.6.8.'

loop_
_geom_angle_atom_site_label_1
_geom_angle_atom_site_label_2
_geom_angle_atom_site_label_3
_geom_angle
C11 O3 H3 109.5
C30 O8 H8 109.5
C21 O7 H7 109.5
C20 O6 H6 109.5
C31 O9 H9A 109.5
C1 O1 H1 109.5
C10 O5 H5 109.5
C2 O2 H2 109.5
C29 O10 H10 109.5
C12 O4 H4 109.5
O3 C11 C9 113.08(15)
O3 C11 C12 106.47(15)
C9 C11 C12 109.61(15)
O3 C11 H11 109.2
C9 C11 H11 109.2
C12 C11 H11 109.2
C11 C9 C8 112.32(16)
C11 C9 C10 112.79(15)
C8 C9 C10 114.15(15)
C11 C9 H9 105.6
C8 C9 H9 105.6
C10 C9 H9 105.6
O5 C10 C9 111.28(15)
O5 C10 C14 109.84(15)
C9 C10 C14 108.23(15)
O5 C10 C3 102.56(15)
C9 C10 C3 108.88(15)
C14 C10 C3 116.00(16)
O8 C30 C28 112.48(15)
O8 C30 C31 109.57(15)
C28 C30 C31 110.13(16)
O8 C30 H30 108.2
C28 C30 H30 108.2
C31 C30 H30 108.2
C30 C28 C29 112.57(15)
C30 C28 C27 111.22(15)
C29 C28 C27 114.67(16)
C30 C28 H28 105.9
C29 C28 H28 105.9
C27 C28 H28 105.9
O10 C29 C33 108.25(16)
O10 C29 C28 106.50(16)
C33 C29 C28 108.31(16)
O10 C29 C22 106.56(15)
C33 C29 C22 117.53(17)
C28 C29 C22 109.17(16)
C19 C14 C13 106.48(16)
C19 C14 C10 114.61(17)
C13 C14 C10 110.56(15)
C19 C14 H14 108.3
C13 C14 H14 108.3
C10 C14 H14 108.3
C17 C16 C18 120.1(2)
C17 C16 C12 123.4(2)
C18 C16 C12 116.4(2)
C4 C3 C10 118.16(17)
C4 C3 C2 104.38(16)
C10 C3 C2 118.60(16)
C4 C3 H3A 104.7
C10 C3 H3A 104.7
C2 C3 H3A 104.7
C7 C6 C2 116.37(17)
C7 C6 H6A 108.2
C2 C6 H6A 108.2
C7 C6 H6B 108.2
C2 C6 H6B 108.2
H6A C6 H6B 107.3
O2 C2 C6 109.40(16)
O2 C2 C3 112.56(15)
C6 C2 C3 111.15(16)
O2 C2 C1 107.59(16)
C6 C2 C1 111.77(16)
C3 C2 C1 104.25(15)
C26 C25 C21 117.28(16)
C26 C25 H25A 108.0
C21 C25 H25A 108.0
C26 C25 H25B 108.0
C21 C25 H25B 108.0
H25A C25 H25B 107.2
C38 C33 C32 105.66(16)
C38 C33 C29 115.37(18)
C32 C33 C29 110.32(16)
C38 C33 H33 108.4
C32 C33 H33 108.4
C29 C33 H33 108.4
O9 C31 C32 108.47(16)
O9 C31 C35 104.18(16)
C32 C31 C35 115.05(18)
O9 C31 C30 108.72(16)
C32 C31 C30 108.84(16)
C35 C31 C30 111.30(17)
O4 C12 C13 108.03(16)
O4 C12 C16 104.59(15)
C13 C12 C16 115.46(18)
O4 C12 C11 108.10(16)
C13 C12 C11 108.51(15)
C16 C12 C11 111.80(17)
C37 C35 C36 120.5(2)
C37 C35 C31 123.2(2)
C36 C35 C31 116.2(2)
O7 C21 C25 111.84(16)
O7 C21 C22 109.21(15)
C25 C21 C22 111.93(17)
O7 C21 C20 109.34(16)
C25 C21 C20 110.60(16)
C22 C21 C20 103.59(16)
O6 C20 C24 113.09(19)
O6 C20 C21 113.21(16)
C24 C20 C21 103.69(16)
O6 C20 H20 108.9
C24 C20 H20 108.9
C21 C20 H20 108.9
C26 C27 C28 111.14(16)
C26 C27 H27A 109.4
C28 C27 H27A 109.4
C26 C27 H27B 109.4
C28 C27 H27B 109.4
H27A C27 H27B 108.0
C12 C13 C14 117.63(16)
C12 C13 H13A 107.9
C14 C13 H13A 107.9
C12 C13 H13B 107.9
C14 C13 H13B 107.9
H13A C13 H13B 107.2
C7 C15 H15A 120.0
C7 C15 H15B 120.0
H15A C15 H15B 120.0
C5 C4 C3 111.93(19)
C5 C4 H4A 124.0
C3 C4 H4A 124.0
C34 C26 C25 121.1(2)
C34 C26 C27 120.3(2)
C25 C26 C27 118.61(18)
C7 C8 C9 110.62(16)
C7 C8 H8A 109.5
C9 C8 H8A 109.5
C7 C8 H8B 109.5
C9 C8 H8B 109.5
H8A C8 H8B 108.1
O1 C1 C5 110.77(18)
O1 C1 C2 111.75(16)
C5 C1 C2 104.09(16)
O1 C1 H1A 110.0
C5 C1 H1A 110.0
C2 C1 H1A 110.0
C31 C32 C33 117.18(16)
C31 C32 H32A 108.0
C33 C32 H32A 108.0
C31 C32 H32B 108.0
C33 C32 H32B 108.0
H32A C32 H32B 107.2
C24 C23 C22 111.7(2)
C24 C23 H23 124.1
C22 C23 H23 124.1
C23 C22 C29 117.64(18)
C23 C22 C21 103.97(16)
C29 C22 C21 117.68(16)
C23 C22 H22 105.5
C29 C22 H22 105.5
C21 C22 H22 105.5
C23 C24 C20 113.0(2)
C23 C24 H24 123.5
C20 C24 H24 123.5
C14 C19 H19A 109.5
C14 C19 H19B 109.5
H19A C19 H19B 109.5
C14 C19 H19C 109.5
H19A C19 H19C 109.5
H19B C19 H19C 109.5
C15 C7 C8 120.0(2)
C15 C7 C6 121.2(2)
C8 C7 C6 118.73(18)
C35 C36 H36A 109.5
C35 C36 H36B 109.5
H36A C36 H36B 109.5
C35 C36 H36C 109.5
H36A C36 H36C 109.5
H36B C36 H36C 109.5
C4 C5 C1 113.14(19)
C4 C5 H5A 123.4
C1 C5 H5A 123.4
C16 C17 H17A 120.0
C16 C17 H17B 120.0
H17A C17 H17B 120.0
C26 C34 H34A 120.0
C26 C34 H34B 120.0
H34A C34 H34B 120.0
C33 C38 H38A 109.5
C33 C38 H38B 109.5
H38A C38 H38B 109.5
C33 C38 H38C 109.5
H38A C38 H38C 109.5
H38B C38 H38C 109.5
C35 C37 H37A 120.0
C35 C37 H37B 120.0
H37A C37 H37B 120.0
C16 C18 H18A 109.5
C16 C18 H18B 109.5
H18A C18 H18B 109.5
C16 C18 H18C 109.5
H18A C18 H18C 109.5
H18B C18 H18C 109.5

loop_
_geom_bond_atom_site_label_1
_geom_bond_atom_site_label_2
_geom_bond_distance
O3 C11 1.451(2)
O3 H3 0.8400
O8 C30 1.453(2)
O8 H8 0.8400
O7 C21 1.417(2)
O7 H7 0.8400
O6 C20 1.421(3)
O6 H6 0.8400
O9 C31 1.445(2)
O9 H9A 0.8400
O1 C1 1.427(3)
O1 H1 0.8400
O5 C10 1.441(2)
O5 H5 0.8400
O2 C2 1.433(2)
O2 H2 0.8400
O10 C29 1.461(2)
O10 H10 0.8400
O4 C12 1.448(2)
O4 H4 0.8400
C11 C9 1.531(2)
C11 C12 1.537(3)
C11 H11 1.0000
C9 C8 1.550(3)
C9 C10 1.550(3)
C9 H9 1.0000
C10 C14 1.551(3)
C10 C3 1.553(2)
C30 C28 1.535(2)
C30 C31 1.541(3)
C30 H30 1.0000
C28 C29 1.551(3)
C28 C27 1.551(3)
C28 H28 1.0000
C29 C33 1.545(3)
C29 C22 1.556(3)
C14 C19 1.539(3)
C14 C13 1.543(3)
C14 H14 1.0000
C16 C17 1.327(4)
C16 C18 1.492(3)
C16 C12 1.527(3)
C3 C4 1.507(3)
C3 C2 1.562(3)
C3 H3A 1.0000
C6 C7 1.519(3)
C6 C2 1.529(3)
C6 H6A 0.9900
C6 H6B 0.9900
C2 C1 1.574(3)
C25 C26 1.511(3)
C25 C21 1.534(3)
C25 H25A 0.9900
C25 H25B 0.9900
C33 C38 1.539(3)
C33 C32 1.544(3)
C33 H33 1.0000
C31 C32 1.526(3)
C31 C35 1.527(3)
C12 C13 1.527(3)
C35 C37 1.329(3)
C35 C36 1.490(3)
C21 C22 1.560(3)
C21 C20 1.576(3)
C20 C24 1.486(3)
C20 H20 1.0000
C27 C26 1.517(3)
C27 H27A 0.9900
C27 H27B 0.9900
C13 H13A 0.9900
C13 H13B 0.9900
C15 C7 1.324(3)
C15 H15A 0.9500
C15 H15B 0.9500
C4 C5 1.327(3)
C4 H4A 0.9500
C26 C34 1.323(3)
C8 C7 1.519(3)
C8 H8A 0.9900
C8 H8B 0.9900
C1 C5 1.491(3)
C1 H1A 1.0000
C32 H32A 0.9900
C32 H32B 0.9900
C23 C24 1.323(3)
C23 C22 1.512(3)
C23 H23 0.9500
C22 H22 1.0000
C24 H24 0.9500
C19 H19A 0.9800
C19 H19B 0.9800
C19 H19C 0.9800
C36 H36A 0.9800
C36 H36B 0.9800
C36 H36C 0.9800
C5 H5A 0.9500
C17 H17A 0.9500
C17 H17B 0.9500
C34 H34A 0.9500
C34 H34B 0.9500
C38 H38A 0.9800
C38 H38B 0.9800
C38 H38C 0.9800
C37 H37A 0.9500
C37 H37B 0.9500
C18 H18A 0.9800
C18 H18B 0.9800
C18 H18C 0.9800
